data_1513033
loop_
_publ_author_name
'Ivanova, Bojidarka'
'Spiteller, Michael'

_publ_section_title
;
 Ag^I^ and Zn^II^ complexes with possible application as NLO materials --
 Crystal structures and properties
;
_journal_coden_ASTM PLYHDE
_journal_issue 2
_journal_name_full Polyhedron
_journal_page_first 241
_journal_page_last 245
_journal_paper_doi 10.1016/j.poly.2010.10.008
_journal_volume 30
_journal_year 2011
_chemical_formula_moiety 'C12 H10 Ag N3 O5'
_chemical_formula_sum 'C12 H10 Ag N3 O5'
_chemical_formula_weight 384.10
_chemical_name_common 'Ag(I)-complex of 3-pyridin aldehyde'
_space_group_IT_number 5
_symmetry_cell_setting monoclinic
_symmetry_space_group_name_Hall 'C 2y'
_symmetry_space_group_name_H-M 'C 1 2 1'
_atom_sites_solution_hydrogens geom
_atom_sites_solution_primary direct
_atom_sites_solution_secondary difmap
_audit_creation_method SHELXL-97
_cell_angle_alpha 90.00
_cell_angle_beta 92.533(19)
_cell_angle_gamma 90.00
_cell_formula_units_Z 2
_cell_length_a 22.541(15)
_cell_length_b 7.805(5)
_cell_length_c 3.786(2)
_cell_measurement_temperature 198(2)
_cell_volume 665.4(7)
_computing_cell_refinement 'Bruker SAINT'
_computing_data_collection 'Bruker GIS'
_computing_data_reduction 'Bruker SAINT'
_computing_molecular_graphics 'Bruker APEX2'
_computing_structure_refinement 'SHELXL-97 (Sheldrick, 2008)'
_computing_structure_solution 'SHELXS-97 (Sheldrick, 2008)'
_diffrn_ambient_temperature 198(2)
_diffrn_measured_fraction_theta_full 0.994
_diffrn_measured_fraction_theta_max 0.994
_diffrn_measurement_device_type 'Bruker SMART X2S'
_diffrn_measurement_method '\w scans'
_diffrn_radiation_monochromator 'doubly curved silicon crystal'
_diffrn_radiation_source 'micro-focus sealed tube'
_diffrn_radiation_type MoK\a
_diffrn_radiation_wavelength 0.71073
_diffrn_reflns_av_R_equivalents 0.1085
_diffrn_reflns_av_sigmaI/netI 0.1180
_diffrn_reflns_limit_h_max 24
_diffrn_reflns_limit_h_min -24
_diffrn_reflns_limit_k_max 8
_diffrn_reflns_limit_k_min -8
_diffrn_reflns_limit_l_max 4
_diffrn_reflns_limit_l_min -4
_diffrn_reflns_number 2543
_diffrn_reflns_theta_full 23.30
_diffrn_reflns_theta_max 23.30
_diffrn_reflns_theta_min 2.76
_exptl_absorpt_coefficient_mu 1.541
_exptl_absorpt_correction_T_max 0.9261
_exptl_absorpt_correction_T_min 0.8471
_exptl_absorpt_correction_type multi-scan
_exptl_crystal_colour colorless
_exptl_crystal_density_diffrn 1.917
_exptl_crystal_density_method 'not measured'
_exptl_crystal_description plate
_exptl_crystal_F_000 380
_exptl_crystal_size_max 0.19
_exptl_crystal_size_mid 0.09
_exptl_crystal_size_min 0.05
_refine_diff_density_max 1.112
_refine_diff_density_min -0.900
_refine_diff_density_rms 0.142
_refine_ls_abs_structure_details 'Flack H D (1983), Acta Cryst. A39, 876-881'
_refine_ls_abs_structure_Flack 0.68(12)
_refine_ls_extinction_method none
_refine_ls_goodness_of_fit_ref 0.869
_refine_ls_hydrogen_treatment constr
_refine_ls_matrix_type full
_refine_ls_number_parameters 97
_refine_ls_number_reflns 948
_refine_ls_number_restraints 1
_refine_ls_restrained_S_all 0.869
_refine_ls_R_factor_all 0.0772
_refine_ls_R_factor_gt 0.0629
_refine_ls_shift/su_max 0.014
_refine_ls_shift/su_mean 0.007
_refine_ls_structure_factor_coef Fsqd
_refine_ls_weighting_details 'calc w=1/[\s^2^(Fo^2^)+(0.0902P)^2^+0.0000P] where P=(Fo^2^+2Fc^2^)/3'
_refine_ls_weighting_scheme calc
_refine_ls_wR_factor_gt 0.1348
_refine_ls_wR_factor_ref 0.1417
_reflns_number_gt 783
_reflns_number_total 948
_reflns_threshold_expression >2sigma(I)
_cod_data_source_file Struct-159-3.cif
_cod_data_source_block bi159
_cod_depositor_comments
;
The following automatic conversions were performed:

'_symmetry_cell_setting' value 'Monoclinic' changed to 'monoclinic'
according to the built-in table from CIF Core dictionary named
'cif_core.dic' version 2.4.1 from 2010-06-29.

Automatic conversion script
Id: cif_fix_values 1891 2012-01-12 08:04:46Z andrius 

 Updated bibliographic information.

 Antanas Vaitkus,
 2019-09-23
;
_cod_original_sg_symbol_H-M 'C 2'
_cod_database_code 1513033

loop_
_symmetry_equiv_pos_as_xyz
'x, y, z'
'-x, y, -z'
'x+1/2, y+1/2, z'
'-x+1/2, y+1/2, -z'

loop_
_atom_site_label
_atom_site_type_symbol
_atom_site_fract_x
_atom_site_fract_y
_atom_site_fract_z
_atom_site_U_iso_or_equiv
_atom_site_adp_type
_atom_site_occupancy
_atom_site_symmetry_multiplicity
_atom_site_calc_flag
_atom_site_refinement_flags
Ag1 Ag 0.5000 0.57538(11) 0.5000 0.0570(5) Uani 1 2 d S
C6 C 0.3256(6) 0.597(4) -0.099(3) 0.056(5) Uani 1 1 d .
H6 H 0.2979 0.6855 -0.1548 0.067 Uiso 1 1 calc R
O4 O 0.3032(4) 0.074(4) -0.356(3) 0.091(3) Uani 1 1 d .
O3 O 0.5000 1.1229(17) 0.5000 0.092(8) Uani 1 2 d S
O2 O 0.5436(6) 0.8869(16) 0.413(4) 0.103(5) Uani 1 1 d .
N2 N 0.4205(5) 0.5119(12) 0.175(3) 0.049(3) Uani 1 1 d .
C5 C 0.3134(6) 0.426(2) -0.194(4) 0.054(4) Uani 1 1 d .
H5 H 0.2779 0.3963 -0.3235 0.064 Uiso 1 1 calc R
C4 C 0.4069(6) 0.3509(17) 0.075(3) 0.046(3) Uani 1 1 d .
H4 H 0.4357 0.2642 0.1236 0.055 Uiso 1 1 calc R
N1 N 0.5000 0.957(3) 0.5000 0.079(8) Uani 1 2 d S
C3 C 0.3449(6) 0.1206(19) -0.185(4) 0.061(5) Uani 1 1 d .
H3 H 0.3735 0.0387 -0.1031 0.073 Uiso 1 1 calc R
C2 C 0.3794(8) 0.6324(16) 0.079(4) 0.057(4) Uani 1 1 d .
H2 H 0.3879 0.7484 0.1382 0.069 Uiso 1 1 calc R
C1 C 0.3544(6) 0.3035(16) -0.094(3) 0.044(3) Uani 1 1 d .

loop_
_atom_site_aniso_label
_atom_site_aniso_U_11
_atom_site_aniso_U_22
_atom_site_aniso_U_33
_atom_site_aniso_U_23
_atom_site_aniso_U_13
_atom_site_aniso_U_12
Ag1 0.0481(7) 0.0401(8) 0.0817(10) 0.000 -0.0105(6) 0.000
C6 0.053(6) 0.050(17) 0.064(8) 0.004(11) -0.012(5) 0.005(11)
O4 0.084(6) 0.085(7) 0.102(7) -0.020(17) -0.015(5) -0.025(17)
O3 0.142(16) 0.000(12) 0.128(14) 0.000 -0.073(12) 0.000
O2 0.085(9) 0.064(9) 0.164(13) 0.034(8) 0.047(9) 0.006(7)
N2 0.059(7) 0.027(6) 0.061(7) 0.003(4) -0.003(6) -0.007(5)
C5 0.040(7) 0.048(8) 0.072(10) 0.000(7) -0.010(7) 0.004(7)
C4 0.052(8) 0.044(7) 0.041(7) 0.005(6) -0.003(6) 0.006(6)
N1 0.083(17) 0.024(15) 0.13(2) 0.000 -0.015(14) 0.000
C3 0.063(8) 0.045(14) 0.072(9) -0.008(6) -0.007(7) -0.014(6)
C2 0.090(11) 0.028(8) 0.054(9) 0.003(5) 0.004(9) 0.008(6)
C1 0.047(7) 0.045(10) 0.040(8) -0.002(5) 0.004(6) -0.007(5)

loop_
_atom_type_symbol
_atom_type_description
_atom_type_scat_dispersion_real
_atom_type_scat_dispersion_imag
_atom_type_scat_source
C C 0.0033 0.0016 'International Tables Vol C Tables 4.2.6.8 and 6.1.1.4'
H H 0.0000 0.0000 'International Tables Vol C Tables 4.2.6.8 and 6.1.1.4'
N N 0.0061 0.0033 'International Tables Vol C Tables 4.2.6.8 and 6.1.1.4'
O O 0.0106 0.0060 'International Tables Vol C Tables 4.2.6.8 and 6.1.1.4'
Ag Ag -0.8971 1.1015 'International Tables Vol C Tables 4.2.6.8 and 6.1.1.4'

loop_
_geom_angle_atom_site_label_1
_geom_angle_atom_site_label_2
_geom_angle_atom_site_label_3
_geom_angle
_geom_angle_site_symmetry_1
_geom_angle_site_symmetry_3
N2 Ag1 N2 153.8(5) 2_656 .
C2 C6 C5 118(2) . .
C4 N2 C2 115.3(10) . .
C4 N2 Ag1 122.8(9) . .
C2 N2 Ag1 121.8(8) . .
C1 C5 C6 118.0(13) . .
N2 C4 C1 124.4(12) . .
O2 N1 O2 125(2) . 2_656
O2 N1 O3 117.4(12) . .
O2 N1 O3 117.4(12) 2_656 .
O4 C3 C1 122.1(19) . .
N2 C2 C6 124.2(17) . .
C5 C1 C4 119.8(12) . .
C5 C1 C3 121.3(12) . .
C4 C1 C3 118.7(12) . .

loop_
_geom_bond_atom_site_label_1
_geom_bond_atom_site_label_2
_geom_bond_distance
_geom_bond_site_symmetry_2
Ag1 N2 2.185(11) 2_656
Ag1 N2 2.185(11) .
C6 C2 1.39(2) .
C6 C5 1.41(3) .
O4 C3 1.176(16) .
O3 N1 1.30(3) .
O2 N1 1.183(15) .
N2 C4 1.344(16) .
N2 C2 1.359(15) .
C5 C1 1.371(19) .
C4 C1 1.371(17) .
N1 O2 1.183(15) 2_656
C3 C1 1.482(19) .
